data_7110884
loop_
_publ_author_name
'Maaninen, Tiina'
'Chivers, Tristram'
'Laitinen, Risto'
'Wegelius, Elina'

_publ_section_title
;
 Acyclic imidoselenium(ii) dihalides: synthesis and X-ray structures of
 ClSe[N(But)Se]nCl (n = 1, 2)
;
_journal_issue 9
_journal_name_full 'Chemical Communications'
_journal_page_first 759
_journal_paper_doi 10.1039/b001002m
_journal_year 2000
_chemical_formula_sum 'C8 H18 Cl2 N2 Se3'
_chemical_formula_weight 450.02
_space_group_IT_number 14
_symmetry_cell_setting monoclinic
_symmetry_space_group_name_Hall '-P 2ybc'
_symmetry_space_group_name_H-M 'P 1 21/c 1'
_atom_sites_solution_hydrogens geom
_atom_sites_solution_primary direct
_atom_sites_solution_secondary difmap
_cell_angle_alpha 90.00
_cell_angle_beta 101.81(3)
_cell_angle_gamma 90.00
_cell_formula_units_Z 4
_cell_length_a 9.989(2)
_cell_length_b 9.643(2)
_cell_length_c 16.124(3)
_cell_measurement_temperature 173(2)
_cell_volume 1520.2(5)
_computing_structure_refinement 'SHELXL-97 (Sheldrick, 1997)'
_computing_structure_solution 'SHELXS-97 (Sheldrick, 1990)'
_diffrn_ambient_temperature 173(2)
_diffrn_measured_fraction_theta_full 0.941
_diffrn_measured_fraction_theta_max 0.941
_diffrn_radiation_monochromator graphite
_diffrn_radiation_source 'fine-focus sealed tube'
_diffrn_radiation_type MoK\a
_diffrn_radiation_wavelength 0.71073
_diffrn_reflns_av_R_equivalents 0.0404
_diffrn_reflns_av_sigmaI/netI 0.0413
_diffrn_reflns_limit_h_max 12
_diffrn_reflns_limit_h_min -10
_diffrn_reflns_limit_k_max 12
_diffrn_reflns_limit_k_min -11
_diffrn_reflns_limit_l_max 19
_diffrn_reflns_limit_l_min -20
_diffrn_reflns_number 10567
_diffrn_reflns_theta_full 26.38
_diffrn_reflns_theta_max 26.38
_diffrn_reflns_theta_min 2.08
_exptl_absorpt_coefficient_mu 7.586
_exptl_absorpt_correction_T_max 0.5176
_exptl_absorpt_correction_T_min 0.3122
_exptl_crystal_density_diffrn 1.966
_exptl_crystal_density_method 'not measured'
_exptl_crystal_F_000 864
_exptl_crystal_size_max 0.20
_exptl_crystal_size_mid 0.10
_exptl_crystal_size_min 0.10
_refine_diff_density_max 0.566
_refine_diff_density_min -0.434
_refine_diff_density_rms 0.095
_refine_ls_extinction_coef 0.0028(4)
_refine_ls_extinction_expression Fc^*^=kFc[1+0.001xFc^2^\l^3^/sin(2\q)]^-1/4^
_refine_ls_extinction_method SHELXL
_refine_ls_goodness_of_fit_ref 0.692
_refine_ls_hydrogen_treatment mixed
_refine_ls_matrix_type full
_refine_ls_number_parameters 143
_refine_ls_number_reflns 3121
_refine_ls_number_restraints 0
_refine_ls_restrained_S_all 0.692
_refine_ls_R_factor_all 0.0371
_refine_ls_R_factor_gt 0.0262
_refine_ls_shift/su_max 0.001
_refine_ls_shift/su_mean 0.000
_refine_ls_structure_factor_coef Fsqd
_refine_ls_weighting_details 'w=1/[\s^2^(Fo^2^)+(0.0901P)^2^+2.3036P] where P=(Fo^2^+2Fc^2^)/3'
_refine_ls_weighting_scheme calc
_refine_ls_wR_factor_gt 0.0792
_refine_ls_wR_factor_ref 0.0910
_reflns_number_gt 2629
_reflns_number_total 3121
_reflns_threshold_expression >2sigma(I)
_cod_data_source_file b001002msup1.cif
_cod_data_source_block tim6ab
_cod_depositor_comments
;
The following automatic conversions were performed:

'_refine_ls_weighting_scheme' value 'calc
w=1/[\s^2^(Fo^2^)+(0.0901P)^2^+2.3036P] where P=(Fo^2^+2Fc^2^)/3' was
changed to 'calc'. New tag '_refine_ls_weighting_details' was
created. The value of the new tag was set to
'w=1/[\s^2^(Fo^2^)+(0.0901P)^2^+2.3036P] where P=(Fo^2^+2Fc^2^)/3'.

Automatic conversion script
Id: cif_fix_values 3143 2015-03-26 13:38:13Z robertas 
;
_cod_original_sg_symbol_H-M P2(1)/c
_cod_database_code 7110884

loop_
_symmetry_equiv_pos_as_xyz
'x, y, z'
'-x, y+1/2, -z+1/2'
'-x, -y, -z'
'x, -y-1/2, z-1/2'

loop_
_atom_site_label
_atom_site_type_symbol
_atom_site_fract_x
_atom_site_fract_y
_atom_site_fract_z
_atom_site_U_iso_or_equiv
_atom_site_adp_type
_atom_site_occupancy
_atom_site_calc_flag
_atom_site_refinement_flags
C1 C 0.7076(3) 0.6072(4) 0.2710(2) 0.0260(7) Uani 1 d .
C2 C 0.7237(4) 0.2352(4) 0.0646(2) 0.0263(7) Uani 1 d .
C11 C 0.8300(4) 0.6483(5) 0.3388(2) 0.0386(9) Uani 1 d .
H11A H 0.7989 0.6763 0.3902 0.058 Uiso 1 calc R
H11B H 0.8776 0.7260 0.3184 0.058 Uiso 1 calc R
H11C H 0.8924 0.5693 0.3516 0.058 Uiso 1 calc R
C12 C 0.6283(5) 0.4915(4) 0.3048(3) 0.0404(10) Uani 1 d .
H12A H 0.5450 0.4704 0.2629 0.061 Uiso 1 calc R
H12B H 0.6035 0.5219 0.3577 0.061 Uiso 1 calc R
H12C H 0.6855 0.4083 0.3155 0.061 Uiso 1 calc R
C13 C 0.6165(4) 0.7313(4) 0.2441(2) 0.0372(9) Uani 1 d .
H13A H 0.5894 0.7720 0.2938 0.056 Uiso 1 calc R
H13B H 0.5347 0.7018 0.2033 0.056 Uiso 1 calc R
H13C H 0.6663 0.8004 0.2176 0.056 Uiso 1 calc R
C21 C 0.5821(4) 0.1730(5) 0.0322(3) 0.0455(10) Uani 1 d .
H21A H 0.5853 0.0729 0.0427 0.068 Uiso 1 calc R
H21B H 0.5538 0.1903 -0.0288 0.068 Uiso 1 calc R
H21C H 0.5164 0.2160 0.0619 0.068 Uiso 1 calc R
C22 C 0.7705(5) 0.2078(4) 0.1591(2) 0.0403(10) Uani 1 d .
H22A H 0.7798 0.1076 0.1690 0.060 Uiso 1 calc R
H22B H 0.7028 0.2451 0.1894 0.060 Uiso 1 calc R
H22C H 0.8589 0.2529 0.1798 0.060 Uiso 1 calc R
C23 C 0.8260(4) 0.1707(4) 0.0170(2) 0.0374(9) Uani 1 d .
H23A H 0.8264 0.0698 0.0240 0.056 Uiso 1 calc R
H23B H 0.9176 0.2074 0.0398 0.056 Uiso 1 calc R
H23C H 0.7994 0.1937 -0.0434 0.056 Uiso 1 calc R
N1 N 0.7552(3) 0.5487(3) 0.19461(17) 0.0229(6) Uani 1 d .
N2 N 0.7101(3) 0.3885(3) 0.04657(16) 0.0225(6) Uani 1 d .
Cl1 Cl 0.91688(13) 0.81066(12) 0.12768(8) 0.0548(3) Uani 1 d .
Cl2 Cl 0.74688(10) 0.43773(11) -0.14110(5) 0.0364(2) Uani 1 d .
Se1 Se 0.91591(3) 0.58735(4) 0.17195(2) 0.02799(13) Uani 1 d .
Se2 Se 0.83198(3) 0.48714(4) 0.00018(2) 0.02574(13) Uani 1 d .
Se3 Se 0.60797(3) 0.49623(4) 0.10078(2) 0.02449(13) Uani 1 d .

loop_
_atom_site_aniso_label
_atom_site_aniso_U_11
_atom_site_aniso_U_22
_atom_site_aniso_U_33
_atom_site_aniso_U_23
_atom_site_aniso_U_13
_atom_site_aniso_U_12
C1 0.0264(17) 0.0277(19) 0.0245(16) -0.0022(14) 0.0069(13) 0.0005(15)
C2 0.0339(19) 0.0215(18) 0.0233(15) 0.0016(13) 0.0058(13) -0.0029(14)
C11 0.032(2) 0.048(3) 0.0332(19) -0.0152(18) 0.0012(15) 0.0010(18)
C12 0.056(3) 0.039(2) 0.031(2) -0.0040(16) 0.0196(18) -0.0099(19)
C13 0.036(2) 0.035(2) 0.041(2) -0.0060(17) 0.0080(16) 0.0089(18)
C21 0.047(2) 0.035(2) 0.054(2) -0.004(2) 0.0083(19) -0.016(2)
C22 0.064(3) 0.033(2) 0.0225(17) 0.0034(15) 0.0056(16) 0.007(2)
C23 0.051(2) 0.030(2) 0.0322(18) 0.0013(16) 0.0093(16) 0.0081(18)
N1 0.0222(14) 0.0244(15) 0.0223(13) -0.0021(11) 0.0050(10) 0.0000(12)
N2 0.0195(13) 0.0272(16) 0.0215(13) -0.0017(11) 0.0061(10) -0.0023(11)
Cl1 0.0671(7) 0.0314(6) 0.0732(7) -0.0011(5) 0.0317(6) -0.0132(5)
Cl2 0.0407(5) 0.0475(6) 0.0217(4) 0.0034(4) 0.0081(3) 0.0033(4)
Se1 0.0222(2) 0.0306(2) 0.0312(2) -0.00644(14) 0.00556(13) -0.00411(14)
Se2 0.0239(2) 0.0276(2) 0.0270(2) 0.00302(13) 0.00815(14) -0.00329(14)
Se3 0.0185(2) 0.0323(2) 0.0220(2) -0.00115(13) 0.00248(13) 0.00283(13)

loop_
_atom_type_symbol
_atom_type_description
_atom_type_scat_dispersion_real
_atom_type_scat_dispersion_imag
_atom_type_scat_source
C C 0.0033 0.0016 'International Tables Vol C Tables 4.2.6.8 and 6.1.1.4'
H H 0.0000 0.0000 'International Tables Vol C Tables 4.2.6.8 and 6.1.1.4'
N N 0.0061 0.0033 'International Tables Vol C Tables 4.2.6.8 and 6.1.1.4'
Cl Cl 0.1484 0.1585 'International Tables Vol C Tables 4.2.6.8 and 6.1.1.4'
Se Se -0.0929 2.2259 'International Tables Vol C Tables 4.2.6.8 and 6.1.1.4'

loop_
_geom_angle_atom_site_label_1
_geom_angle_atom_site_label_2
_geom_angle_atom_site_label_3
_geom_angle
C13 C1 N1 109.4(3)
C13 C1 C11 110.4(3)
N1 C1 C11 110.0(3)
C13 C1 C12 110.7(3)
N1 C1 C12 106.8(3)
C11 C1 C12 109.4(3)
N2 C2 C22 111.1(3)
N2 C2 C21 106.2(3)
C22 C2 C21 110.3(3)
N2 C2 C23 110.2(3)
C22 C2 C23 109.4(3)
C21 C2 C23 109.6(3)
C1 C11 H11A 109.5
C1 C11 H11B 109.5
H11A C11 H11B 109.5
C1 C11 H11C 109.5
H11A C11 H11C 109.5
H11B C11 H11C 109.5
C1 C12 H12A 109.5
C1 C12 H12B 109.5
H12A C12 H12B 109.5
C1 C12 H12C 109.5
H12A C12 H12C 109.5
H12B C12 H12C 109.5
C1 C13 H13A 109.5
C1 C13 H13B 109.5
H13A C13 H13B 109.5
C1 C13 H13C 109.5
H13A C13 H13C 109.5
H13B C13 H13C 109.5
C2 C21 H21A 109.5
C2 C21 H21B 109.5
H21A C21 H21B 109.5
C2 C21 H21C 109.5
H21A C21 H21C 109.5
H21B C21 H21C 109.5
C2 C22 H22A 109.5
C2 C22 H22B 109.5
H22A C22 H22B 109.5
C2 C22 H22C 109.5
H22A C22 H22C 109.5
H22B C22 H22C 109.5
C2 C23 H23A 109.5
C2 C23 H23B 109.5
H23A C23 H23B 109.5
C2 C23 H23C 109.5
H23A C23 H23C 109.5
H23B C23 H23C 109.5
C1 N1 Se1 122.7(2)
C1 N1 Se3 114.5(2)
Se1 N1 Se3 118.03(14)
C2 N2 Se3 120.6(2)
C2 N2 Se2 123.4(2)
Se3 N2 Se2 112.97(16)
N1 Se1 Cl1 109.24(10)
N2 Se2 Cl2 98.92(8)
N2 Se3 N1 96.54(12)

loop_
_geom_bond_atom_site_label_1
_geom_bond_atom_site_label_2
_geom_bond_distance
C1 C13 1.512(5)
C1 N1 1.516(4)
C1 C11 1.517(5)
C1 C12 1.532(5)
C2 N2 1.507(5)
C2 C22 1.524(5)
C2 C21 1.527(5)
C2 C23 1.530(5)
C11 H11A 0.9800
C11 H11B 0.9800
C11 H11C 0.9800
C12 H12A 0.9800
C12 H12B 0.9800
C12 H12C 0.9800
C13 H13A 0.9800
C13 H13B 0.9800
C13 H13C 0.9800
C21 H21A 0.9800
C21 H21B 0.9800
C21 H21C 0.9800
C22 H22A 0.9800
C22 H22B 0.9800
C22 H22C 0.9800
C23 H23A 0.9800
C23 H23B 0.9800
C23 H23C 0.9800
N1 Se1 1.758(3)
N1 Se3 1.948(3)
N2 Se3 1.803(3)
N2 Se2 1.822(3)
Cl1 Se1 2.2693(12)
Cl2 Se2 2.3121(9)

loop_
_geom_torsion_atom_site_label_1
_geom_torsion_atom_site_label_2
_geom_torsion_atom_site_label_3
_geom_torsion_atom_site_label_4
_geom_torsion
C13 C1 N1 Se1 98.3(3)
C11 C1 N1 Se1 -23.1(4)
C12 C1 N1 Se1 -141.8(3)
C13 C1 N1 Se3 -56.8(3)
C11 C1 N1 Se3 -178.3(3)
C12 C1 N1 Se3 63.0(3)
C22 C2 N2 Se3 -53.3(4)
C21 C2 N2 Se3 66.7(3)
C23 C2 N2 Se3 -174.6(2)
C22 C2 N2 Se2 105.6(3)
C21 C2 N2 Se2 -134.4(3)
C23 C2 N2 Se2 -15.8(4)
C1 N1 Se1 Cl1 -71.4(3)
Se3 N1 Se1 Cl1 82.99(16)
C2 N2 Se2 Cl2 83.2(2)
Se3 N2 Se2 Cl2 -116.47(12)
C2 N2 Se3 N1 91.6(2)
Se2 N2 Se3 N1 -69.36(15)
C1 N1 Se3 N2 -162.8(2)
Se1 N1 Se3 N2 40.82(19)
